data_4066458
loop_
_publ_author_name
'Greger, Ingo'
'Kehr, Gerald'
'Fr\"ohlich, Roland'
'Erker, Gerhard'

_publ_section_title
;
 Dynamic Topochemical Reaction Control&#x2212;A Principle and Its
 Application inansa-Metallocene Synthesis&#x2020;
;
_journal_issue 14
_journal_name_full Organometallics
_journal_page_first 3210
_journal_paper_doi 10.1021/om100467y
_journal_volume 29
_journal_year 2010
_chemical_formula_sum 'C16 H18 Cl2 Zr'
_chemical_formula_weight 372.42
_chemical_name_systematic
; 
 ? 
;
_space_group_IT_number 14
_symmetry_cell_setting monoclinic
_symmetry_space_group_name_Hall '-P 2yn'
_symmetry_space_group_name_H-M 'P 1 21/n 1'
_atom_sites_solution_hydrogens geom
_atom_sites_solution_primary direct
_atom_sites_solution_secondary difmap
_audit_creation_method SHELXL-97
_cell_angle_alpha 90.00
_cell_angle_beta 90.727(1)
_cell_angle_gamma 90.00
_cell_formula_units_Z 4
_cell_length_a 8.2449(2)
_cell_length_b 15.6556(4)
_cell_length_c 11.8931(3)
_cell_measurement_reflns_used 3185
_cell_measurement_temperature 223(2)
_cell_measurement_theta_max 27.88
_cell_measurement_theta_min 0.41
_cell_volume 1535.02(7)
_computing_cell_refinement 'Collect (Nonius B.V., 1998)'
_computing_data_collection 'Collect (Nonius B.V., 1998)'
_computing_data_reduction 'Denzo-SMN (Otwinowski & Minor, 1997)'
_computing_molecular_graphics 'XP (BrukerAXS, 2000)'
_computing_publication_material 'SHELXL-97 (Sheldrick, 1997)'
_computing_structure_refinement 'SHELXL-97 (Sheldrick, 1997)'
_computing_structure_solution 'SHELXS-97 (Sheldrick, 1990)'
_diffrn_ambient_temperature 223(2)
_diffrn_measured_fraction_theta_full 0.971
_diffrn_measured_fraction_theta_max 0.971
_diffrn_measurement_device_type 'Nonius KappaCCD APEXII'
_diffrn_measurement_method '\w and \f scans'
_diffrn_radiation_monochromator 'Montel mirror'
_diffrn_radiation_source 'rotating anode Nonius FR591'
_diffrn_radiation_type MoK\a
_diffrn_radiation_wavelength 0.71073
_diffrn_reflns_av_R_equivalents 0.042
_diffrn_reflns_av_sigmaI/netI 0.0236
_diffrn_reflns_limit_h_max 10
_diffrn_reflns_limit_h_min -10
_diffrn_reflns_limit_k_max 20
_diffrn_reflns_limit_k_min -19
_diffrn_reflns_limit_l_max 15
_diffrn_reflns_limit_l_min -15
_diffrn_reflns_number 9188
_diffrn_reflns_theta_full 28.08
_diffrn_reflns_theta_max 28.08
_diffrn_reflns_theta_min 4.26
_exptl_absorpt_coefficient_mu 1.048
_exptl_absorpt_correction_T_max 0.9495
_exptl_absorpt_correction_T_min 0.7440
_exptl_absorpt_correction_type multi-scan
_exptl_absorpt_process_details 'Denzo (Otwinowski, Borek, Majewski & Minor, 2003)'
_exptl_crystal_colour colourless
_exptl_crystal_density_diffrn 1.612
_exptl_crystal_density_method 'not measured'
_exptl_crystal_description plate
_exptl_crystal_F_000 752
_exptl_crystal_size_max 0.30
_exptl_crystal_size_mid 0.15
_exptl_crystal_size_min 0.05
_refine_diff_density_max 0.673
_refine_diff_density_min -0.677
_refine_diff_density_rms 0.075
_refine_ls_extinction_method none
_refine_ls_goodness_of_fit_ref 1.066
_refine_ls_hydrogen_treatment riding
_refine_ls_matrix_type full
_refine_ls_number_parameters 174
_refine_ls_number_reflns 3626
_refine_ls_number_restraints 0
_refine_ls_restrained_S_all 1.066
_refine_ls_R_factor_all 0.0480
_refine_ls_R_factor_gt 0.0436
_refine_ls_shift/su_max 0.001
_refine_ls_shift/su_mean 0.000
_refine_ls_structure_factor_coef Fsqd
_refine_ls_weighting_details 'calc w=1/[\s^2^(Fo^2^)+(0.0311P)^2^+2.9886P] where P=(Fo^2^+2Fc^2^)/3'
_refine_ls_weighting_scheme calc
_refine_ls_wR_factor_gt 0.0984
_refine_ls_wR_factor_ref 0.1026
_reflns_number_gt 3350
_reflns_number_total 3626
_reflns_threshold_expression >2sigma(I)
_cod_data_source_file om100467y_si_002.cif
_cod_data_source_block erk5179
_cod_original_sg_symbol_H-M P21/n
_cod_database_code 4066458

loop_
_symmetry_equiv_pos_as_xyz
'x, y, z'
'-x+1/2, y+1/2, -z+1/2'
'-x, -y, -z'
'x-1/2, -y-1/2, z-1/2'

loop_
_atom_site_label
_atom_site_type_symbol
_atom_site_fract_x
_atom_site_fract_y
_atom_site_fract_z
_atom_site_U_iso_or_equiv
_atom_site_adp_type
_atom_site_occupancy
_atom_site_symmetry_multiplicity
_atom_site_calc_flag
_atom_site_refinement_flags
Zr Zr 0.22988(3) 0.990631(19) 0.77252(2) 0.03770(11) Uani 1 1 d .
Cl1 Cl 0.27807(15) 1.11579(7) 0.89007(9) 0.0672(3) Uani 1 1 d .
Cl2 Cl -0.04541(11) 1.02544(7) 0.71167(11) 0.0672(3) Uani 1 1 d .
C1 C 0.4345(4) 0.9297(2) 0.6388(3) 0.0489(8) Uani 1 1 d .
C2 C 0.2985(5) 0.9548(3) 0.5746(3) 0.0631(11) Uani 1 1 d .
H2 H 0.2280 0.9179 0.5352 0.076 Uiso 1 1 calc R
C3 C 0.2852(6) 1.0445(3) 0.5790(4) 0.0718(13) Uani 1 1 d .
H3 H 0.2056 1.0777 0.5424 0.086 Uiso 1 1 calc R
C4 C 0.4096(6) 1.0750(3) 0.6466(4) 0.0695(12) Uani 1 1 d .
H4 H 0.4301 1.1328 0.6631 0.083 Uiso 1 1 calc R
C5 C 0.5008(5) 1.0047(2) 0.6867(4) 0.0553(9) Uani 1 1 d .
H5 H 0.5899 1.0073 0.7367 0.066 Uiso 1 1 calc R
C6 C 0.4919(4) 0.8395(2) 0.6530(3) 0.0493(8) Uani 1 1 d .
H6 H 0.4559 0.8023 0.5902 0.059 Uiso 1 1 calc R
C7 C 0.6760(4) 0.8271(2) 0.6831(3) 0.0508(8) Uani 1 1 d .
H7 H 0.7392 0.8802 0.6723 0.061 Uiso 1 1 calc R
C8 C 0.7505(6) 0.7523(3) 0.6239(4) 0.0760(13) Uani 1 1 d .
H8A H 0.6804 0.7029 0.6310 0.114 Uiso 1 1 calc R
H8B H 0.8557 0.7398 0.6576 0.114 Uiso 1 1 calc R
H8C H 0.7637 0.7660 0.5450 0.114 Uiso 1 1 calc R
C11 C 0.3204(4) 0.8442(2) 0.8348(3) 0.0442(7) Uani 1 1 d .
C12 C 0.3378(5) 0.8989(2) 0.9279(3) 0.0517(8) Uani 1 1 d .
H12 H 0.4361 0.9159 0.9621 0.062 Uiso 1 1 calc R
C13 C 0.1795(6) 0.9238(3) 0.9610(4) 0.0654(12) Uani 1 1 d .
H13 H 0.1549 0.9595 1.0220 0.078 Uiso 1 1 calc R
C14 C 0.0695(5) 0.8874(3) 0.8895(4) 0.0724(13) Uani 1 1 d .
H14 H -0.0438 0.8932 0.8932 0.087 Uiso 1 1 calc R
C15 C 0.1534(4) 0.8398(2) 0.8098(4) 0.0602(10) Uani 1 1 d .
H15 H 0.1061 0.8098 0.7494 0.072 Uiso 1 1 calc R
C16 C 0.4524(4) 0.8002(2) 0.7710(3) 0.0483(8) Uani 1 1 d .
H16 H 0.4280 0.7385 0.7634 0.058 Uiso 1 1 calc R
C17 C 0.6311(4) 0.8130(2) 0.8080(3) 0.0479(7) Uani 1 1 d .
H17 H 0.6415 0.8678 0.8491 0.058 Uiso 1 1 calc R
C18 C 0.7079(5) 0.7420(2) 0.8776(3) 0.0587(9) Uani 1 1 d .
H18A H 0.6546 0.7385 0.9497 0.088 Uiso 1 1 calc R
H18B H 0.8222 0.7541 0.8894 0.088 Uiso 1 1 calc R
H18C H 0.6958 0.6882 0.8381 0.088 Uiso 1 1 calc R

loop_
_atom_site_aniso_label
_atom_site_aniso_U_11
_atom_site_aniso_U_22
_atom_site_aniso_U_33
_atom_site_aniso_U_23
_atom_site_aniso_U_13
_atom_site_aniso_U_12
Zr 0.03385(16) 0.04047(17) 0.03884(17) -0.00015(12) 0.00303(11) 0.00029(11)
Cl1 0.0850(7) 0.0579(6) 0.0584(5) -0.0148(4) -0.0108(5) -0.0044(5)
Cl2 0.0403(5) 0.0660(6) 0.0949(8) 0.0066(5) -0.0119(5) 0.0031(4)
C1 0.0479(18) 0.060(2) 0.0392(16) -0.0024(14) 0.0112(13) 0.0046(15)
C2 0.065(2) 0.088(3) 0.0358(17) -0.0043(18) 0.0006(16) 0.018(2)
C3 0.082(3) 0.083(3) 0.050(2) 0.022(2) 0.018(2) 0.027(3)
C4 0.073(3) 0.054(2) 0.083(3) 0.017(2) 0.039(2) 0.002(2)
C5 0.0467(19) 0.052(2) 0.067(2) -0.0016(17) 0.0208(17) -0.0036(15)
C6 0.0508(19) 0.0524(19) 0.0447(17) -0.0155(15) 0.0001(14) 0.0028(15)
C7 0.0526(19) 0.0461(18) 0.0540(19) -0.0105(15) 0.0071(15) 0.0050(15)
C8 0.073(3) 0.086(3) 0.068(3) -0.023(2) 0.009(2) 0.023(2)
C11 0.0385(16) 0.0386(16) 0.0556(18) 0.0059(14) 0.0070(13) -0.0012(13)
C12 0.063(2) 0.0503(19) 0.0421(17) 0.0071(14) 0.0071(15) 0.0108(16)
C13 0.077(3) 0.064(2) 0.057(2) 0.0189(19) 0.034(2) 0.024(2)
C14 0.048(2) 0.068(3) 0.102(4) 0.029(3) 0.030(2) 0.0062(19)
C15 0.0442(19) 0.0460(19) 0.090(3) 0.0112(19) 0.0069(19) -0.0076(15)
C16 0.0497(18) 0.0376(16) 0.058(2) -0.0071(14) 0.0028(15) -0.0001(14)
C17 0.0449(17) 0.0459(18) 0.0530(19) -0.0079(15) 0.0005(14) 0.0052(14)
C18 0.065(2) 0.049(2) 0.062(2) -0.0033(17) -0.0075(18) 0.0107(17)

loop_
_atom_type_symbol
_atom_type_description
_atom_type_scat_dispersion_real
_atom_type_scat_dispersion_imag
_atom_type_scat_source
C C 0.0033 0.0016 'International Tables Vol C Tables 4.2.6.8 and 6.1.1.4'
H H 0.0000 0.0000 'International Tables Vol C Tables 4.2.6.8 and 6.1.1.4'
Cl Cl 0.1484 0.1585 'International Tables Vol C Tables 4.2.6.8 and 6.1.1.4'
Zr Zr -2.9673 0.5597 'International Tables Vol C Tables 4.2.6.8 and 6.1.1.4'

loop_
_geom_angle_atom_site_label_1
_geom_angle_atom_site_label_2
_geom_angle_atom_site_label_3
_geom_angle
Cl2 Zr Cl1 97.77(4)
Cl2 Zr C5 134.39(11)
Cl1 Zr C5 91.35(10)
Cl2 Zr C15 91.61(10)
Cl1 Zr C15 134.54(11)
C5 Zr C15 112.95(12)
Cl2 Zr C2 89.51(10)
Cl1 Zr C2 133.29(12)
C5 Zr C2 54.15(15)
C15 Zr C2 90.91(16)
Cl2 Zr C12 132.15(10)
Cl1 Zr C12 89.06(9)
C5 Zr C12 92.36(14)
C15 Zr C12 53.84(14)
C2 Zr C12 119.15(13)
Cl2 Zr C3 80.27(12)
Cl1 Zr C3 103.11(13)
C5 Zr C3 54.17(16)
C15 Zr C3 122.33(17)
C2 Zr C3 32.81(16)
C12 Zr C3 143.98(13)
Cl2 Zr C4 105.13(12)
Cl1 Zr C4 79.92(12)
C5 Zr C4 33.01(14)
C15 Zr C4 139.76(14)
C2 Zr C4 53.80(17)
C12 Zr C4 122.67(15)
C3 Zr C4 32.08(17)
Cl2 Zr C13 101.19(11)
Cl1 Zr C13 81.41(12)
C5 Zr C13 124.37(15)
C15 Zr C13 53.13(16)
C2 Zr C13 142.28(15)
C12 Zr C13 33.00(12)
C3 Zr C13 175.08(15)
C4 Zr C13 149.44(18)
Cl2 Zr C14 79.27(11)
Cl1 Zr C14 106.39(13)
C5 Zr C14 140.08(13)
C15 Zr C14 32.38(14)
C2 Zr C14 120.28(18)
C12 Zr C14 53.59(15)
C3 Zr C14 145.95(19)
C4 Zr C14 171.96(14)
C13 Zr C14 31.38(16)
Cl2 Zr C11 124.22(8)
Cl1 Zr C11 121.18(9)
C5 Zr C11 86.37(12)
C15 Zr C11 32.62(11)
C2 Zr C11 90.16(13)
C12 Zr C11 32.58(12)
C3 Zr C11 121.40(13)
C4 Zr C11 118.81(12)
C13 Zr C11 53.90(12)
C14 Zr C11 53.79(12)
Cl2 Zr C1 121.73(9)
Cl1 Zr C1 124.10(9)
C5 Zr C1 32.80(12)
C15 Zr C1 85.79(13)
C2 Zr C1 32.55(12)
C12 Zr C1 90.83(12)
C3 Zr C1 54.19(13)
C4 Zr C1 54.19(13)
C13 Zr C1 121.67(12)
C14 Zr C1 117.79(14)
C11 Zr C1 69.10(11)
C2 C1 C5 106.9(4)
C2 C1 C6 125.0(4)
C5 C1 C6 128.2(3)
C2 C1 Zr 72.6(2)
C5 C1 Zr 71.9(2)
C6 C1 Zr 119.9(2)
C1 C2 C3 108.6(4)
C1 C2 Zr 74.8(2)
C3 C2 Zr 73.8(2)
C1 C2 H2 125.7
C3 C2 H2 125.7
Zr C2 H2 117.6
C4 C3 C2 108.0(4)
C4 C3 Zr 74.0(2)
C2 C3 Zr 73.4(2)
C4 C3 H3 126.0
C2 C3 H3 126.0
Zr C3 H3 118.6
C3 C4 C5 108.3(4)
C3 C4 Zr 74.0(2)
C5 C4 Zr 72.7(2)
C3 C4 H4 125.8
C5 C4 H4 125.8
Zr C4 H4 119.4
C1 C5 C4 108.0(4)
C1 C5 Zr 75.3(2)
C4 C5 Zr 74.3(2)
C1 C5 H5 126.0
C4 C5 H5 126.0
Zr C5 H5 116.5
C1 C6 C7 116.5(3)
C1 C6 C16 113.7(3)
C7 C6 C16 87.6(3)
C1 C6 H6 112.3
C7 C6 H6 112.3
C16 C6 H6 112.3
C8 C7 C17 116.2(3)
C8 C7 C6 113.0(3)
C17 C7 C6 89.7(3)
C8 C7 H7 112.0
C17 C7 H7 112.0
C6 C7 H7 112.0
C7 C8 H8A 109.5
C7 C8 H8B 109.5
H8A C8 H8B 109.5
C7 C8 H8C 109.5
H8A C8 H8C 109.5
H8B C8 H8C 109.5
C15 C11 C12 106.6(3)
C15 C11 C16 125.8(3)
C12 C11 C16 127.6(3)
C15 C11 Zr 72.4(2)
C12 C11 Zr 72.79(19)
C16 C11 Zr 118.9(2)
C11 C12 C13 107.4(4)
C11 C12 Zr 74.6(2)
C13 C12 Zr 74.2(2)
C11 C12 H12 126.3
C13 C12 H12 126.3
Zr C12 H12 117.0
C14 C13 C12 108.6(4)
C14 C13 Zr 74.6(2)
C12 C13 Zr 72.8(2)
C14 C13 H13 125.7
C12 C13 H13 125.7
Zr C13 H13 118.8
C13 C14 C15 108.4(4)
C13 C14 Zr 74.1(2)
C15 C14 Zr 72.5(2)
C13 C14 H14 125.8
C15 C14 H14 125.8
Zr C14 H14 119.5
C14 C15 C11 108.9(4)
C14 C15 Zr 75.1(2)
C11 C15 Zr 75.0(2)
C14 C15 H15 125.6
C11 C15 H15 125.6
Zr C15 H15 116.3
C11 C16 C17 119.4(3)
C11 C16 C6 115.5(3)
C17 C16 C6 89.7(3)
C11 C16 H16 110.2
C17 C16 H16 110.2
C6 C16 H16 110.2
C18 C17 C16 116.7(3)
C18 C17 C7 121.5(3)
C16 C17 C7 89.1(3)
C18 C17 H17 109.3
C16 C17 H17 109.3
C7 C17 H17 109.3
C17 C18 H18A 109.5
C17 C18 H18B 109.5
H18A C18 H18B 109.5
C17 C18 H18C 109.5
H18A C18 H18C 109.5
H18B C18 H18C 109.5

loop_
_geom_bond_atom_site_label_1
_geom_bond_atom_site_label_2
_geom_bond_distance
Zr Cl2 2.4354(10)
Zr Cl1 2.4367(10)
Zr C5 2.477(4)
Zr C15 2.485(4)
Zr C2 2.492(4)
Zr C12 2.496(3)
Zr C3 2.498(4)
Zr C4 2.498(4)
Zr C13 2.513(4)
Zr C14 2.519(4)
Zr C11 2.519(3)
Zr C1 2.521(3)
C1 C2 1.405(5)
C1 C5 1.411(5)
C1 C6 1.498(5)
C2 C3 1.410(7)
C2 H2 0.9400
C3 C4 1.380(7)
C3 H3 0.9400
C4 C5 1.414(6)
C4 H4 0.9400
C5 H5 0.9400
C6 C7 1.568(5)
C6 C16 1.571(5)
C6 H6 0.9900
C7 C8 1.501(5)
C7 C17 1.551(5)
C7 H7 0.9900
C8 H8A 0.9700
C8 H8B 0.9700
C8 H8C 0.9700
C11 C15 1.406(5)
C11 C12 1.407(5)
C11 C16 1.502(5)
C12 C13 1.423(5)
C12 H12 0.9400
C13 C14 1.361(7)
C13 H13 0.9400
C14 C15 1.396(6)
C14 H14 0.9400
C15 H15 0.9400
C16 C17 1.545(5)
C16 H16 0.9900
C17 C18 1.519(5)
C17 H17 0.9900
C18 H18A 0.9700
C18 H18B 0.9700
C18 H18C 0.9700

loop_
_geom_torsion_atom_site_label_1
_geom_torsion_atom_site_label_2
_geom_torsion_atom_site_label_3
_geom_torsion_atom_site_label_4
_geom_torsion
Cl2 Zr C1 C2 9.0(3)
Cl1 Zr C1 C2 -118.6(3)
C5 Zr C1 C2 -115.0(4)
C15 Zr C1 C2 98.3(3)
C12 Zr C1 C2 152.0(3)
C3 Zr C1 C2 -37.3(3)
C4 Zr C1 C2 -77.1(3)
C13 Zr C1 C2 139.5(3)
C14 Zr C1 C2 103.5(3)
C11 Zr C1 C2 127.2(3)
Cl2 Zr C1 C5 124.0(2)
Cl1 Zr C1 C5 -3.6(3)
C15 Zr C1 C5 -146.7(3)
C2 Zr C1 C5 115.0(4)
C12 Zr C1 C5 -93.1(3)
C3 Zr C1 C5 77.7(3)
C4 Zr C1 C5 37.9(3)
C13 Zr C1 C5 -105.5(3)
C14 Zr C1 C5 -141.5(3)
C11 Zr C1 C5 -117.9(3)
Cl2 Zr C1 C6 -111.8(3)
Cl1 Zr C1 C6 120.6(3)
C5 Zr C1 C6 124.2(4)
C15 Zr C1 C6 -22.5(3)
C2 Zr C1 C6 -120.8(4)
C12 Zr C1 C6 31.1(3)
C3 Zr C1 C6 -158.1(4)
C4 Zr C1 C6 162.1(3)
C13 Zr C1 C6 18.7(3)
C14 Zr C1 C6 -17.3(3)
C11 Zr C1 C6 6.3(3)
C5 C1 C2 C3 2.5(4)
C6 C1 C2 C3 -178.6(3)
Zr C1 C2 C3 66.7(3)
C5 C1 C2 Zr -64.2(2)
C6 C1 C2 Zr 114.7(3)
Cl2 Zr C2 C1 -172.3(3)
Cl1 Zr C2 C1 87.4(3)
C5 Zr C2 C1 37.3(2)
C15 Zr C2 C1 -80.7(3)
C12 Zr C2 C1 -32.5(3)
C3 Zr C2 C1 115.0(4)
C4 Zr C2 C1 78.4(3)
C13 Zr C2 C1 -64.5(4)
C14 Zr C2 C1 -95.1(3)
C11 Zr C2 C1 -48.1(3)
Cl2 Zr C2 C3 72.6(3)
Cl1 Zr C2 C3 -27.6(3)
C5 Zr C2 C3 -77.7(3)
C15 Zr C2 C3 164.2(3)
C12 Zr C2 C3 -147.6(3)
C4 Zr C2 C3 -36.6(3)
C13 Zr C2 C3 -179.5(3)
C14 Zr C2 C3 149.9(3)
C11 Zr C2 C3 -163.1(3)
C1 Zr C2 C3 -115.0(4)
C1 C2 C3 C4 -1.0(4)
Zr C2 C3 C4 66.4(3)
C1 C2 C3 Zr -67.3(3)
Cl2 Zr C3 C4 140.5(3)
Cl1 Zr C3 C4 44.8(3)
C5 Zr C3 C4 -37.3(2)
C15 Zr C3 C4 -133.7(3)
C2 Zr C3 C4 -115.0(4)
C12 Zr C3 C4 -62.2(4)
C13 Zr C3 C4 -112(2)
C14 Zr C3 C4 -165.7(3)
C11 Zr C3 C4 -95.1(3)
C1 Zr C3 C4 -78.0(3)
Cl2 Zr C3 C2 -104.5(3)
Cl1 Zr C3 C2 159.8(2)
C5 Zr C3 C2 77.7(3)
C15 Zr C3 C2 -18.7(3)
C12 Zr C3 C2 52.8(4)
C4 Zr C3 C2 115.0(4)
C13 Zr C3 C2 3(2)
C14 Zr C3 C2 -50.7(4)
C11 Zr C3 C2 19.9(3)
C1 Zr C3 C2 36.9(2)
C2 C3 C4 C5 -0.9(5)
Zr C3 C4 C5 65.1(3)
C2 C3 C4 Zr -66.0(3)
Cl2 Zr C4 C3 -40.4(3)
Cl1 Zr C4 C3 -135.8(3)
C5 Zr C4 C3 115.6(4)
C15 Zr C4 C3 70.9(4)
C2 Zr C4 C3 37.5(3)
C12 Zr C4 C3 141.8(3)
C13 Zr C4 C3 171.0(3)
C14 Zr C4 C3 81.9(13)
C11 Zr C4 C3 104.0(3)
C1 Zr C4 C3 78.0(3)
Cl2 Zr C4 C5 -156.1(3)
Cl1 Zr C4 C5 108.5(3)
C15 Zr C4 C5 -44.7(4)
C2 Zr C4 C5 -78.1(3)
C12 Zr C4 C5 26.2(3)
C3 Zr C4 C5 -115.6(4)
C13 Zr C4 C5 55.4(4)
C14 Zr C4 C5 -33.7(15)
C11 Zr C4 C5 -11.6(3)
C1 Zr C4 C5 -37.6(2)
C2 C1 C5 C4 -3.0(4)
C6 C1 C5 C4 178.1(3)
Zr C1 C5 C4 -67.7(3)
C2 C1 C5 Zr 64.7(3)
C6 C1 C5 Zr -114.2(3)
C3 C4 C5 C1 2.5(4)
Zr C4 C5 C1 68.4(3)
C3 C4 C5 Zr -65.9(3)
Cl2 Zr C5 C1 -80.8(2)
Cl1 Zr C5 C1 177.0(2)
C15 Zr C5 C1 36.5(3)
C2 Zr C5 C1 -37.0(2)
C12 Zr C5 C1 87.9(2)
C3 Zr C5 C1 -77.8(3)
C4 Zr C5 C1 -114.0(4)
C13 Zr C5 C1 96.5(3)
C14 Zr C5 C1 59.1(4)
C11 Zr C5 C1 55.8(2)
Cl2 Zr C5 C4 33.2(3)
Cl1 Zr C5 C4 -69.0(3)
C15 Zr C5 C4 150.4(3)
C2 Zr C5 C4 77.0(3)
C12 Zr C5 C4 -158.2(3)
C3 Zr C5 C4 36.2(3)
C13 Zr C5 C4 -149.5(3)
C14 Zr C5 C4 173.1(3)
C11 Zr C5 C4 169.8(3)
C1 Zr C5 C4 114.0(4)
C2 C1 C6 C7 155.5(3)
C5 C1 C6 C7 -25.8(5)
Zr C1 C6 C7 -115.5(3)
C2 C1 C6 C16 -104.8(4)
C5 C1 C6 C16 73.9(5)
Zr C1 C6 C16 -15.9(4)
C1 C6 C7 C8 -140.8(4)
C16 C6 C7 C8 103.8(4)
C1 C6 C7 C17 100.6(3)
C16 C6 C7 C17 -14.7(3)
Cl2 Zr C11 C15 -1.9(3)
Cl1 Zr C11 C15 125.1(2)
C5 Zr C11 C15 -145.5(3)
C2 Zr C11 C15 -91.4(3)
C12 Zr C11 C15 114.4(3)
C3 Zr C11 C15 -102.0(3)
C4 Zr C11 C15 -139.2(3)
C13 Zr C11 C15 76.2(3)
C14 Zr C11 C15 37.1(3)
C1 Zr C11 C15 -116.8(3)
Cl2 Zr C11 C12 -116.3(2)
Cl1 Zr C11 C12 10.8(2)
C5 Zr C11 C12 100.1(2)
C15 Zr C11 C12 -114.4(3)
C2 Zr C11 C12 154.2(2)
C3 Zr C11 C12 143.6(2)
C4 Zr C11 C12 106.5(2)
C13 Zr C11 C12 -38.1(2)
C14 Zr C11 C12 -77.3(3)
C1 Zr C11 C12 128.8(2)
Cl2 Zr C11 C16 119.8(2)
Cl1 Zr C11 C16 -113.2(2)
C5 Zr C11 C16 -23.8(3)
C15 Zr C11 C16 121.7(4)
C2 Zr C11 C16 30.3(3)
C12 Zr C11 C16 -123.9(4)
C3 Zr C11 C16 19.7(3)
C4 Zr C11 C16 -17.5(3)
C13 Zr C11 C16 -162.1(3)
C14 Zr C11 C16 158.8(3)
C1 Zr C11 C16 4.9(2)
C15 C11 C12 C13 2.6(4)
C16 C11 C12 C13 -178.9(3)
Zr C11 C12 C13 67.5(2)
C15 C11 C12 Zr -64.9(2)
C16 C11 C12 Zr 113.6(3)
Cl2 Zr C12 C11 89.5(2)
Cl1 Zr C12 C11 -170.8(2)
C5 Zr C12 C11 -79.5(2)
C15 Zr C12 C11 37.5(2)
C2 Zr C12 C11 -29.9(3)
C3 Zr C12 C11 -59.5(4)
C4 Zr C12 C11 -93.4(2)
C13 Zr C12 C11 113.6(4)
C14 Zr C12 C11 77.9(3)
C1 Zr C12 C11 -46.7(2)
Cl2 Zr C12 C13 -24.1(3)
Cl1 Zr C12 C13 75.6(3)
C5 Zr C12 C13 166.9(3)
C15 Zr C12 C13 -76.2(3)
C2 Zr C12 C13 -143.5(3)
C3 Zr C12 C13 -173.1(3)
C4 Zr C12 C13 153.0(3)
C14 Zr C12 C13 -35.7(3)
C11 Zr C12 C13 -113.6(4)
C1 Zr C12 C13 -160.3(3)
C11 C12 C13 C14 -1.3(4)
Zr C12 C13 C14 66.5(3)
C11 C12 C13 Zr -67.8(2)
Cl2 Zr C13 C14 46.4(3)
Cl1 Zr C13 C14 142.7(3)
C5 Zr C13 C14 -131.5(3)
C15 Zr C13 C14 -37.1(2)
C2 Zr C13 C14 -57.5(4)
C12 Zr C13 C14 -115.6(4)
C3 Zr C13 C14 -60(2)
C4 Zr C13 C14 -164.4(3)
C11 Zr C13 C14 -78.0(3)
C1 Zr C13 C14 -92.3(3)
Cl2 Zr C13 C12 162.0(2)
Cl1 Zr C13 C12 -101.7(3)
C5 Zr C13 C12 -15.9(3)
C15 Zr C13 C12 78.5(3)
C2 Zr C13 C12 58.1(4)
C3 Zr C13 C12 55(2)
C4 Zr C13 C12 -48.8(4)
C14 Zr C13 C12 115.6(4)
C11 Zr C13 C12 37.6(2)
C1 Zr C13 C12 23.3(3)
C12 C13 C14 C15 -0.5(5)
Zr C13 C14 C15 64.8(3)
C12 C13 C14 Zr -65.4(3)
Cl2 Zr C14 C13 -133.6(3)
Cl1 Zr C14 C13 -38.6(3)
C5 Zr C14 C13 74.3(4)
C15 Zr C14 C13 115.7(4)
C2 Zr C14 C13 143.3(2)
C12 Zr C14 C13 37.6(2)
C3 Zr C14 C13 172.3(3)
C4 Zr C14 C13 102.4(13)
C11 Zr C14 C13 78.3(3)
C1 Zr C14 C13 106.0(3)
Cl2 Zr C14 C15 110.6(3)
Cl1 Zr C14 C15 -154.3(3)
C5 Zr C14 C15 -41.4(4)
C2 Zr C14 C15 27.6(3)
C12 Zr C14 C15 -78.1(3)
C3 Zr C14 C15 56.6(4)
C4 Zr C14 C15 -13.3(15)
C13 Zr C14 C15 -115.7(4)
C11 Zr C14 C15 -37.4(2)
C1 Zr C14 C15 -9.7(3)
C13 C14 C15 C11 2.2(5)
Zr C14 C15 C11 68.1(3)
C13 C14 C15 Zr -65.9(3)
C12 C11 C15 C14 -2.9(4)
C16 C11 C15 C14 178.5(3)
Zr C11 C15 C14 -68.2(3)
C12 C11 C15 Zr 65.2(2)
C16 C11 C15 Zr -113.3(3)
Cl2 Zr C15 C14 -66.9(3)
Cl1 Zr C15 C14 35.6(3)
C5 Zr C15 C14 152.6(3)
C2 Zr C15 C14 -156.4(3)
C12 Zr C15 C14 77.3(3)
C3 Zr C15 C14 -146.4(3)
C4 Zr C15 C14 177.1(3)
C13 Zr C15 C14 35.9(3)
C11 Zr C15 C14 114.7(4)
C1 Zr C15 C14 171.4(3)
Cl2 Zr C15 C11 178.4(2)
Cl1 Zr C15 C11 -79.0(2)
C5 Zr C15 C11 37.9(3)
C2 Zr C15 C11 88.9(2)
C12 Zr C15 C11 -37.4(2)
C3 Zr C15 C11 98.9(3)
C4 Zr C15 C11 62.5(4)
C13 Zr C15 C11 -78.8(3)
C14 Zr C15 C11 -114.7(4)
C1 Zr C15 C11 56.7(2)
C15 C11 C16 C17 178.8(3)
C12 C11 C16 C17 0.5(5)
Zr C11 C16 C17 90.4(3)
C15 C11 C16 C6 73.5(4)
C12 C11 C16 C6 -104.7(4)
Zr C11 C16 C6 -14.8(4)
C1 C6 C16 C11 19.6(4)
C7 C6 C16 C11 137.6(3)
C1 C6 C16 C17 -103.2(3)
C7 C6 C16 C17 14.8(2)
C11 C16 C17 C18 100.4(4)
C6 C16 C17 C18 -140.2(3)
C11 C16 C17 C7 -134.4(3)
C6 C16 C17 C7 -14.9(3)
C8 C7 C17 C18 20.5(5)
C6 C7 C17 C18 136.1(3)
C8 C7 C17 C16 -100.7(4)
C6 C7 C17 C16 15.0(3)
